data_7060574
loop_
_publ_author_name
'Melnic, Elena'
'Kravtsov, Victor Ch.'
'Lucenti, Elena'
'Cariati, Elena'
'Forni, Alessandra'
'Siminel, Nikita'
'Fonari, Marina S.'

_publ_section_title
;
 Regulation of \p&#x22EF;\p stacking interactions between triimidazole
 luminophores and comprehensive emission quenching by coordination to
 Cu(ii)
;
_journal_issue 20
_journal_name_full 'New Journal of Chemistry'
_journal_page_first 9040
_journal_page_last 9052
_journal_paper_doi 10.1039/D1NJ00909E
_journal_volume 45
_journal_year 2021
_chemical_formula_sum 'C40.5 H34.5 Cu N27.5 O7.5'
_chemical_formula_weight 1089.99
_space_group_crystal_system monoclinic
_space_group_IT_number 14
_space_group_name_Hall '-P 2ybc'
_space_group_name_H-M_alt 'P 1 21/c 1'
_atom_sites_solution_hydrogens mixed
_atom_sites_solution_primary direct
_atom_sites_solution_secondary difmap
_audit_creation_method SHELXL-2014/7
_audit_update_record
;
2021-03-30 deposited with the CCDC.	2021-04-16 downloaded from the CCDC.
;
_cell_angle_alpha 90
_cell_angle_beta 99.884(4)
_cell_angle_gamma 90
_cell_formula_units_Z 2
_cell_length_a 11.5519(4)
_cell_length_b 22.6083(7)
_cell_length_c 9.0408(4)
_cell_measurement_reflns_used 1983
_cell_measurement_temperature 293(2)
_cell_measurement_theta_max 24.1020
_cell_measurement_theta_min 3.2630
_cell_volume 2326.13(15)
_computing_cell_refinement
;
CrysAlisPro, Agilent Technologies,
Version 1.171.37.35 (release 13-08-2014 CrysAlis171 .NET)
(compiled Aug 13 2014,18:06:01)
;
_computing_data_collection
;
CrysAlisPro, Agilent Technologies,
Version 1.171.37.35 (release 13-08-2014 CrysAlis171 .NET)
(compiled Aug 13 2014,18:06:01)
;
_computing_data_reduction
;
CrysAlisPro, Agilent Technologies,
Version 1.171.37.35 (release 13-08-2014 CrysAlis171 .NET)
(compiled Aug 13 2014,18:06:01)
;
_computing_structure_refinement 'SHELXL-2014/7 (Sheldrick, 2014)'
_computing_structure_solution 'SHELXS-2014 (Sheldrick, 2014)'
_diffrn_ambient_temperature 293(2)
_diffrn_detector_area_resol_mean 15.9914
_diffrn_measured_fraction_theta_full 0.995
_diffrn_measured_fraction_theta_max 0.995
_diffrn_measurement_device_type 'Xcalibur, Eos'
_diffrn_radiation_type MoK\a
_diffrn_radiation_wavelength 0.71073
_diffrn_reflns_av_R_equivalents 0.0358
_diffrn_reflns_av_unetI/netI 0.0679
_diffrn_reflns_Laue_measured_fraction_full 0.995
_diffrn_reflns_Laue_measured_fraction_max 0.995
_diffrn_reflns_limit_h_max 13
_diffrn_reflns_limit_h_min -9
_diffrn_reflns_limit_k_max 26
_diffrn_reflns_limit_k_min -27
_diffrn_reflns_limit_l_max 10
_diffrn_reflns_limit_l_min -10
_diffrn_reflns_number 8697
_diffrn_reflns_point_group_measured_fraction_full 0.995
_diffrn_reflns_point_group_measured_fraction_max 0.995
_diffrn_reflns_theta_full 25.242
_diffrn_reflns_theta_max 25.248
_diffrn_reflns_theta_min 3.206
_exptl_absorpt_coefficient_mu 0.555
_exptl_absorpt_correction_T_max 1.00000
_exptl_absorpt_correction_T_min 0.93339
_exptl_absorpt_correction_type multi-scan
_exptl_absorpt_process_details
;
CrysAlisPro, Agilent Technologies,
Version 1.171.37.35 (release 13-08-2014 CrysAlis171 .NET)
(compiled Aug 13 2014,18:06:01)
Empirical absorption correction using spherical harmonics,
 implemented in SCALE3 ABSPACK scaling algorithm.
;
_exptl_crystal_colour green
_exptl_crystal_density_diffrn 1.556
_exptl_crystal_description prism
_exptl_crystal_F_000 1118
_exptl_crystal_size_max 0.350
_exptl_crystal_size_mid 0.200
_exptl_crystal_size_min 0.100
_refine_diff_density_max 0.618
_refine_diff_density_min -0.479
_refine_diff_density_rms 0.068
_refine_ls_extinction_method none
_refine_ls_goodness_of_fit_ref 1.000
_refine_ls_hydrogen_treatment mixed
_refine_ls_matrix_type full
_refine_ls_number_parameters 361
_refine_ls_number_reflns 4183
_refine_ls_number_restraints 1
_refine_ls_restrained_S_all 1.102
_refine_ls_R_factor_all 0.0829
_refine_ls_R_factor_gt 0.0545
_refine_ls_shift/su_max 0.000
_refine_ls_shift/su_mean 0.000
_refine_ls_structure_factor_coef Fsqd
_refine_ls_weighting_details 'w=1/[\s^2^(Fo^2^)+(0.0871P)^2^] where P=(Fo^2^+2Fc^2^)/3'
_refine_ls_weighting_scheme calc
_refine_ls_wR_factor_gt 0.1390
_refine_ls_wR_factor_ref 0.1608
_reflns_Friedel_coverage 0.000
_reflns_number_gt 2962
_reflns_number_total 4183
_reflns_threshold_expression 'I > 2\s(I)'
_cod_data_source_file d1nj00909e2.cif
_cod_data_source_block str_6
_cod_depositor_comments 'Adding full bibliography for 7060567--7060574.cif.'
_cod_original_cell_volume 2326.12(14)
_cod_original_sg_symbol_H-M 'P 21/c'
_cod_original_formula_sum 'C40.50 H34.50 Cu N27.50 O7.50'
_cod_database_code 7060574
_shelx_shelxl_version_number 2014/7
_shelx_space_group_comment
;
The symmetry employed for this shelxl refinement is uniquely defined
by the following loop, which should always be used as a source of
symmetry information in preference to the above space-group names.
They are only intended as comments.
;
_shelx_estimated_absorpt_t_min 0.830
_shelx_estimated_absorpt_t_max 0.947

loop_
_space_group_symop_operation_xyz
'x, y, z'
'-x, y+1/2, -z+1/2'
'-x, -y, -z'
'x, -y-1/2, z-1/2'

loop_
_atom_site_label
_atom_site_type_symbol
_atom_site_fract_x
_atom_site_fract_y
_atom_site_fract_z
_atom_site_U_iso_or_equiv
_atom_site_adp_type
_atom_site_occupancy
_atom_site_site_symmetry_order
_atom_site_calc_flag
_atom_site_refinement_flags_posn
_atom_site_refinement_flags_adp
_atom_site_refinement_flags_occupancy
_atom_site_disorder_assembly
_atom_site_disorder_group
Cu1 Cu 0.0000 0.5000 0.0000 0.0284(2) Uani 1 2 d S . P . .
C1 C 0.1118(3) 0.60444(15) 0.1943(4) 0.0331(8) Uani 1 1 d . . . . .
H1 H 0.1629 0.5803 0.2583 0.040 Uiso 1 1 calc R U . . .
C2 C 0.1040(3) 0.66332(15) 0.2038(4) 0.0342(8) Uani 1 1 d . . . . .
C3 C 0.2513(3) 0.7031(2) 0.4202(5) 0.0510(11) Uani 1 1 d . . . . .
H3 H 0.2896 0.6692 0.4608 0.061 Uiso 1 1 calc R U . . .
C4 C 0.2717(4) 0.7590(2) 0.4676(5) 0.0611(13) Uani 1 1 d . . . . .
H4 H 0.3281 0.7697 0.5495 0.073 Uiso 1 1 calc R U . . .
C5 C 0.1355(3) 0.76576(16) 0.2816(5) 0.0419(10) Uani 1 1 d . . . . .
C6 C 0.0098(4) 0.83655(17) 0.1107(6) 0.0556(12) Uani 1 1 d . . . . .
H6 H 0.0332 0.8731 0.1527 0.067 Uiso 1 1 calc R U . . .
C7 C -0.0691(5) 0.82622(18) -0.0135(6) 0.0638(13) Uani 1 1 d . . . . .
H7 H -0.1109 0.8557 -0.0714 0.077 Uiso 1 1 calc R U . . .
C8 C -0.0095(3) 0.74178(16) 0.0633(5) 0.0411(9) Uani 1 1 d . . . . .
C9 C -0.0241(3) 0.63317(14) 0.0110(4) 0.0332(8) Uani 1 1 d . . . . .
H9 H -0.0823 0.6331 -0.0739 0.040 Uiso 1 1 calc R U . . .
C10 C 0.2509(3) 0.46488(15) 0.0443(4) 0.0320(8) Uani 1 1 d . . . . .
H10 H 0.2499 0.4662 -0.0587 0.038 Uiso 1 1 calc R U . . .
C11 C 0.4599(3) 0.43471(15) 0.1316(4) 0.0323(8) Uani 1 1 d . . . . .
C12 C 0.6178(3) 0.41057(18) 0.0618(5) 0.0456(10) Uani 1 1 d . . . . .
H12 H 0.6725 0.4022 0.0003 0.055 Uiso 1 1 calc R U . . .
C13 C 0.6411(3) 0.40761(18) 0.2125(5) 0.0415(10) Uani 1 1 d . . . . .
H13 H 0.713(3) 0.3967(17) 0.281(4) 0.050 Uiso 1 1 d . U . . .
C14 C 0.5078(3) 0.42474(16) 0.4007(4) 0.0339(8) Uani 1 1 d . . . . .
C15 C 0.4961(4) 0.42233(18) 0.6296(4) 0.0469(10) Uani 1 1 d . . . . .
H15 H 0.5177 0.4180 0.7329 0.056 Uiso 1 1 calc R U . . .
C16 C 0.3879(3) 0.43748(17) 0.5623(4) 0.0407(9) Uani 1 1 d . . . . .
H16 H 0.3227 0.4449 0.6072 0.049 Uiso 1 1 calc R U . . .
C17 C 0.3111(3) 0.45308(15) 0.2860(4) 0.0301(8) Uani 1 1 d . . . . .
C18 C 0.1963(3) 0.46754(15) 0.2619(4) 0.0318(8) Uani 1 1 d . . . . .
H18 H 0.1495 0.4715 0.3354 0.038 Uiso 1 1 calc R U . . .
C19 C 0.4532(9) 0.2623(6) 0.7070(14) 0.170(5) Uani 0.75 1 d . . P . .
H19A H 0.4966 0.2259 0.7193 0.255 Uiso 0.75 1 calc R U P . .
H19B H 0.5039 0.2944 0.7451 0.255 Uiso 0.75 1 calc R U P . .
H19C H 0.4235 0.2686 0.6024 0.255 Uiso 0.75 1 calc R U P . .
C20 C 0.3038(10) 0.2153(5) 0.7774(10) 0.100(3) Uani 0.75 1 d . . P . .
H20 H 0.2383 0.2152 0.8245 0.120 Uiso 0.75 1 calc R U P . .
C21 C 0.3187(8) 0.3091(4) 0.8466(10) 0.107(3) Uani 0.75 1 d . . P . .
H21A H 0.2408 0.3027 0.8671 0.161 Uiso 0.75 1 calc R U P . .
H21B H 0.3174 0.3410 0.7762 0.161 Uiso 0.75 1 calc R U P . .
H21C H 0.3704 0.3190 0.9381 0.161 Uiso 0.75 1 calc R U P . .
N1 N 0.0309(3) 0.58580(12) 0.0728(3) 0.0321(7) Uani 1 1 d . . . . .
N2 N 0.1986(3) 0.79905(16) 0.3799(4) 0.0569(10) Uani 1 1 d . . . . .
N3 N -0.0813(3) 0.76551(14) -0.0461(4) 0.0561(10) Uani 1 1 d . . . . .
N4 N 0.0487(3) 0.78154(13) 0.1628(4) 0.0423(8) Uani 1 1 d . . . . .
N5 N 0.0171(3) 0.68208(12) 0.0899(3) 0.0355(7) Uani 1 1 d . . . . .
N6 N 0.1613(3) 0.70662(13) 0.2983(4) 0.0398(8) Uani 1 1 d . . . . .
N7 N 0.1599(2) 0.47544(12) 0.1090(3) 0.0286(6) Uani 1 1 d . . . . .
N8 N 0.5729(3) 0.41370(15) 0.5292(3) 0.0445(8) Uani 1 1 d . . . . .
N9 N 0.5013(3) 0.42779(15) 0.0081(3) 0.0397(8) Uani 1 1 d . . . . .
N10 N 0.3463(2) 0.45175(12) 0.1477(3) 0.0303(7) Uani 1 1 d . . . . .
N11 N 0.3948(2) 0.43965(13) 0.4101(3) 0.0316(7) Uani 1 1 d . . . . .
N12 N 0.5376(2) 0.42343(13) 0.2587(3) 0.0342(7) Uani 1 1 d . . . . .
N13 N 0.1169(3) 0.50373(14) -0.3214(3) 0.0351(7) Uani 1 1 d . . . . .
N14 N 0.3575(6) 0.2591(4) 0.7877(7) 0.087(2) Uani 0.75 1 d . . P . .
O1 O 0.0747(2) 0.53122(11) -0.2224(3) 0.0424(7) Uani 1 1 d . . . . .
O2 O 0.1500(2) 0.45203(12) -0.2991(3) 0.0526(8) Uani 1 1 d . . . . .
O3 O 0.1273(3) 0.52940(14) -0.4387(3) 0.0648(9) Uani 1 1 d . . . . .
O4 O 0.3203(7) 0.1723(3) 0.7175(9) 0.146(3) Uani 0.75 1 d D . P . .

loop_
_atom_site_aniso_label
_atom_site_aniso_U_11
_atom_site_aniso_U_22
_atom_site_aniso_U_33
_atom_site_aniso_U_23
_atom_site_aniso_U_13
_atom_site_aniso_U_12
Cu1 0.0260(3) 0.0226(3) 0.0351(4) -0.0012(2) 0.0009(3) 0.0057(3)
C1 0.0343(18) 0.0283(18) 0.034(2) -0.0012(15) -0.0015(16) 0.0029(17)
C2 0.0343(19) 0.0269(18) 0.042(2) -0.0031(15) 0.0082(17) -0.0005(17)
C3 0.043(2) 0.052(3) 0.055(3) -0.013(2) 0.001(2) 0.001(2)
C4 0.045(2) 0.066(3) 0.067(3) -0.021(3) -0.006(2) -0.004(2)
C5 0.038(2) 0.031(2) 0.059(3) -0.0101(18) 0.017(2) -0.0075(19)
C6 0.063(3) 0.023(2) 0.084(4) 0.002(2) 0.023(3) 0.001(2)
C7 0.074(3) 0.032(2) 0.086(4) 0.014(2) 0.018(3) 0.018(2)
C8 0.043(2) 0.0257(19) 0.056(3) 0.0035(18) 0.011(2) 0.0020(18)
C9 0.0374(19) 0.0251(18) 0.036(2) 0.0002(15) 0.0044(17) 0.0004(17)
C10 0.0319(19) 0.0316(19) 0.0313(19) 0.0011(15) 0.0024(16) 0.0063(17)
C11 0.0291(18) 0.0325(18) 0.035(2) 0.0010(16) 0.0042(16) 0.0046(17)
C12 0.037(2) 0.056(3) 0.048(3) 0.003(2) 0.0176(19) 0.009(2)
C13 0.0282(19) 0.051(2) 0.046(2) 0.0036(19) 0.0103(18) 0.0089(19)
C14 0.0292(18) 0.040(2) 0.031(2) -0.0017(15) 0.0022(16) 0.0059(17)
C15 0.052(2) 0.059(3) 0.029(2) 0.0047(19) 0.0055(19) 0.008(2)
C16 0.041(2) 0.054(2) 0.028(2) 0.0041(17) 0.0094(17) 0.007(2)
C17 0.0326(19) 0.0333(18) 0.0242(18) 0.0011(15) 0.0047(15) 0.0085(17)
C18 0.0339(19) 0.0334(19) 0.0283(19) 0.0003(15) 0.0060(16) 0.0056(18)
C19 0.104(7) 0.209(15) 0.193(12) -0.038(11) 0.010(9) -0.043(9)
C20 0.146(9) 0.077(6) 0.085(6) 0.013(5) 0.042(6) 0.022(7)
C21 0.126(7) 0.092(6) 0.105(7) -0.036(5) 0.025(6) -0.025(6)
N1 0.0355(16) 0.0261(15) 0.0349(17) -0.0007(13) 0.0070(14) 0.0047(14)
N2 0.047(2) 0.045(2) 0.080(3) -0.0237(19) 0.016(2) -0.0109(19)
N3 0.069(2) 0.0294(17) 0.068(3) 0.0054(16) 0.007(2) 0.0115(19)
N4 0.0459(19) 0.0252(15) 0.058(2) -0.0011(15) 0.0153(18) -0.0016(15)
N5 0.0402(17) 0.0255(15) 0.0400(18) 0.0003(13) 0.0044(15) 0.0023(14)
N6 0.0407(17) 0.0296(16) 0.048(2) -0.0065(14) 0.0059(16) -0.0029(15)
N7 0.0276(15) 0.0275(15) 0.0305(16) -0.0012(12) 0.0045(13) 0.0070(13)
N8 0.0411(18) 0.054(2) 0.0364(19) 0.0071(15) 0.0018(16) 0.0095(17)
N9 0.0389(18) 0.051(2) 0.0318(18) 0.0042(14) 0.0132(15) 0.0132(16)
N10 0.0270(15) 0.0364(16) 0.0279(15) 0.0006(13) 0.0052(13) 0.0081(14)
N11 0.0266(15) 0.0384(16) 0.0294(16) 0.0003(13) 0.0034(13) 0.0070(14)
N12 0.0280(15) 0.0433(18) 0.0318(17) 0.0003(13) 0.0064(13) 0.0100(14)
N13 0.0291(16) 0.0429(19) 0.0330(18) -0.0064(14) 0.0041(14) 0.0010(15)
N14 0.076(4) 0.100(5) 0.084(5) -0.015(4) 0.009(4) -0.043(4)
O1 0.0492(16) 0.0429(15) 0.0394(15) -0.0037(12) 0.0199(13) 0.0087(14)
O2 0.0599(19) 0.0389(16) 0.0597(19) -0.0095(13) 0.0119(16) 0.0131(15)
O3 0.093(2) 0.068(2) 0.0371(17) 0.0027(15) 0.0227(17) 0.011(2)
O4 0.215(8) 0.072(4) 0.167(7) 0.043(4) 0.085(6) 0.056(5)

loop_
_atom_type_symbol
_atom_type_description
_atom_type_scat_dispersion_real
_atom_type_scat_dispersion_imag
_atom_type_scat_source
C C 0.0033 0.0016 'International Tables Vol C Tables 4.2.6.8 and 6.1.1.4'
H H 0.0000 0.0000 'International Tables Vol C Tables 4.2.6.8 and 6.1.1.4'
N N 0.0061 0.0033 'International Tables Vol C Tables 4.2.6.8 and 6.1.1.4'
O O 0.0106 0.0060 'International Tables Vol C Tables 4.2.6.8 and 6.1.1.4'
Cu Cu 0.3201 1.2651 'International Tables Vol C Tables 4.2.6.8 and 6.1.1.4'

loop_
_geom_angle_atom_site_label_1
_geom_angle_atom_site_label_2
_geom_angle_atom_site_label_3
_geom_angle
_geom_angle_site_symmetry_1
_geom_angle_site_symmetry_3
_geom_angle_publ_flag
N7 Cu1 N7 180.0 . 3_565 ?
N7 Cu1 N1 89.46(11) . 3_565 ?
N7 Cu1 N1 90.54(11) 3_565 3_565 ?
N7 Cu1 N1 90.54(11) . . ?
N7 Cu1 N1 89.46(11) 3_565 . ?
N1 Cu1 N1 180.00(16) 3_565 . ?
N7 Cu1 O1 93.37(10) . . ?
N7 Cu1 O1 86.63(10) 3_565 . ?
N1 Cu1 O1 94.36(10) 3_565 . ?
N1 Cu1 O1 85.64(10) . . ?
N7 Cu1 O1 86.63(10) . 3_565 ?
N7 Cu1 O1 93.37(10) 3_565 3_565 ?
N1 Cu1 O1 85.64(10) 3_565 3_565 ?
N1 Cu1 O1 94.36(10) . 3_565 ?
O1 Cu1 O1 180.00(10) . 3_565 ?
C2 C1 N1 108.1(3) . . ?
C1 C2 N5 107.9(3) . . ?
C1 C2 N6 135.2(4) . . ?
N5 C2 N6 116.9(3) . . ?
C4 C3 N6 105.5(4) . . ?
C3 C4 N2 112.0(4) . . ?
N2 C5 N6 114.0(4) . . ?
N2 C5 N4 129.2(4) . . ?
N6 C5 N4 116.8(3) . . ?
C7 C6 N4 105.4(4) . . ?
C6 C7 N3 112.0(4) . . ?
N3 C8 N4 114.2(3) . . ?
N3 C8 N5 128.8(4) . . ?
N4 C8 N5 117.0(3) . . ?
N1 C9 N5 109.8(3) . . ?
N7 C10 N10 110.7(3) . . ?
N9 C11 N12 114.8(3) . . ?
N9 C11 N10 127.8(3) . . ?
N12 C11 N10 117.4(3) . . ?
C13 C12 N9 112.2(3) . . ?
C12 C13 N12 105.1(3) . . ?
N8 C14 N11 114.0(3) . . ?
N8 C14 N12 128.9(3) . . ?
N11 C14 N12 117.1(3) . . ?
C16 C15 N8 113.1(3) . . ?
C15 C16 N11 104.5(3) . . ?
C18 C17 N10 107.1(3) . . ?
C18 C17 N11 135.8(3) . . ?
N10 C17 N11 117.2(3) . . ?
C17 C18 N7 108.3(3) . . ?
O4 C20 N14 129.1(11) . . ?
C9 N1 C1 107.5(3) . . ?
C9 N1 Cu1 125.8(2) . . ?
C1 N1 Cu1 126.7(2) . . ?
C5 N2 C4 103.3(4) . . ?
C8 N3 C7 102.5(4) . . ?
C8 N4 C6 105.9(3) . . ?
C8 N4 C5 123.5(3) . . ?
C6 N4 C5 130.4(4) . . ?
C9 N5 C2 106.7(3) . . ?
C9 N5 C8 130.6(3) . . ?
C2 N5 C8 122.6(3) . . ?
C5 N6 C3 105.2(3) . . ?
C5 N6 C2 123.2(3) . . ?
C3 N6 C2 131.6(3) . . ?
C10 N7 C18 107.0(3) . . ?
C10 N7 Cu1 124.8(2) . . ?
C18 N7 Cu1 128.2(2) . . ?
C14 N8 C15 102.8(3) . . ?
C11 N9 C12 102.0(3) . . ?
C10 N10 C17 106.9(3) . . ?
C10 N10 C11 131.1(3) . . ?
C17 N10 C11 121.8(3) . . ?
C14 N11 C17 123.2(3) . . ?
C14 N11 C16 105.7(3) . . ?
C17 N11 C16 131.2(3) . . ?
C11 N12 C13 105.9(3) . . ?
C11 N12 C14 123.2(3) . . ?
C13 N12 C14 130.7(3) . . ?
O3 N13 O2 120.8(3) . . ?
O3 N13 O1 119.2(3) . . ?
O2 N13 O1 120.0(3) . . ?
C20 N14 C21 122.2(8) . . ?
C20 N14 C19 116.8(9) . . ?
C21 N14 C19 119.7(8) . . ?
N13 O1 Cu1 133.2(2) . . ?

loop_
_geom_bond_atom_site_label_1
_geom_bond_atom_site_label_2
_geom_bond_distance
_geom_bond_site_symmetry_2
_geom_bond_publ_flag
Cu1 N7 2.016(3) . ?
Cu1 N7 2.016(3) 3_565 ?
Cu1 N1 2.060(3) 3_565 ?
Cu1 N1 2.060(3) . ?
Cu1 O1 2.425(2) . ?
Cu1 O1 2.425(2) 3_565 ?
C1 C2 1.338(5) . ?
C1 N1 1.381(4) . ?
C2 N5 1.376(4) . ?
C2 N6 1.390(4) . ?
C3 C4 1.343(6) . ?
C3 N6 1.381(5) . ?
C4 N2 1.390(6) . ?
C5 N2 1.290(5) . ?
C5 N6 1.372(5) . ?
C5 N4 1.384(5) . ?
C6 C7 1.340(6) . ?
C6 N4 1.378(5) . ?
C7 N3 1.406(5) . ?
C8 N3 1.293(5) . ?
C8 N4 1.365(5) . ?
C8 N5 1.396(4) . ?
C9 N1 1.319(4) . ?
C9 N5 1.357(4) . ?
C10 N7 1.309(4) . ?
C10 N10 1.350(4) . ?
C11 N9 1.297(4) . ?
C11 N12 1.356(4) . ?
C11 N10 1.400(4) . ?
C12 C13 1.344(5) . ?
C12 N9 1.405(5) . ?
C13 N12 1.379(4) . ?
C14 N8 1.295(4) . ?
C14 N11 1.364(4) . ?
C14 N12 1.386(4) . ?
C15 C16 1.337(5) . ?
C15 N8 1.387(5) . ?
C16 N11 1.394(5) . ?
C17 C18 1.347(5) . ?
C17 N10 1.380(4) . ?
C17 N11 1.383(4) . ?
C18 N7 1.386(4) . ?
C19 N14 1.427(12) . ?
C20 O4 1.145(10) . ?
C20 N14 1.164(10) . ?
C21 N14 1.359(10) . ?
N13 O3 1.232(4) . ?
N13 O2 1.236(4) . ?
N13 O1 1.255(4) . ?

loop_
_geom_hbond_atom_site_label_D
_geom_hbond_atom_site_label_H
_geom_hbond_atom_site_label_A
_geom_hbond_distance_DH
_geom_hbond_distance_HA
_geom_hbond_distance_DA
_geom_hbond_angle_DHA
_geom_hbond_site_symmetry_A
C3 H3 N8 0.93 2.45 3.315(5) 155.3 3_666
C6 H6 O1 0.93 2.45 3.375(5) 173.3 4_576
C10 H10 O2 0.93 2.30 3.137(5) 149.2 .
C15 H15 N9 0.93 2.54 3.415(5) 157.5 1_556
C16 H16 O2 0.93 2.30 3.227(5) 172.2 1_556
